data_4512474
loop_
_publ_author_name
'Zhang, Hui'
'Zhang, Min'
'Pan, Shilie'
'Yang, Zhihua'
'Wang, Zheng'
'Bian, Qiang'
'Hou, Xueling'
'Yu, Hongwei'
'Zhang, Fangfang'
'Wu, Kui'
'Yang, Feng'
'Peng, Qinjun'
'Xu, Zuyan'
'Chang, Kelvin B.'
'Poeppelmeier, Kenneth R.'

_publ_section_title
;
 Na3Ba2(B3O6)2F: Next Generation of Deep-Ultraviolet Birefringent
 Materials
;
_journal_issue 1
_journal_name_full 'Crystal Growth &amp; Design'
_journal_page_first 523
_journal_paper_doi 10.1021/cg5016912
_journal_volume 15
_journal_year 2015
_chemical_formula_sum 'B6 Ba2 F Na3 O12'
_chemical_formula_weight 619.51
_chemical_name_common Na3Ba2B6O12F
_chemical_name_systematic
; 
 ? 
;
_space_group_IT_number 176
_symmetry_cell_setting hexagonal
_symmetry_space_group_name_Hall '-P 6c'
_symmetry_space_group_name_H-M 'P 63/m'
_atom_sites_solution_hydrogens none
_atom_sites_solution_primary direct
_atom_sites_solution_secondary difmap
_audit_creation_method SHELXL-97
_cell_angle_alpha 90.00
_cell_angle_beta 90.00
_cell_angle_gamma 120.00
_cell_formula_units_Z 2
_cell_length_a 7.3489(10)
_cell_length_b 7.3489(10)
_cell_length_c 12.642(4)
_cell_measurement_reflns_used 2724
_cell_measurement_temperature 296(2)
_cell_measurement_theta_max 27.49
_cell_measurement_theta_min 3.20
_cell_volume 591.3(2)
_computing_cell_refinement 'Bruker SMART'
_computing_data_collection 'Bruker SMART'
_computing_data_reduction 'Bruker SAINT'
_computing_molecular_graphics 'SHELXL-97 (Sheldrick, 1997)'
_computing_publication_material 'SHELXL-97 (Sheldrick, 1997)'
_computing_structure_refinement 'SHELXL-97 (Sheldrick, 1997)'
_computing_structure_solution 'SHELXS-97 (Sheldrick, 1990)'
_diffrn_ambient_temperature 296(2)
_diffrn_measured_fraction_theta_full 1.000
_diffrn_measured_fraction_theta_max 1.000
_diffrn_measurement_device_type 'CCD area detector'
_diffrn_measurement_method 'phi and omega scans'
_diffrn_radiation_monochromator graphite
_diffrn_radiation_source 'fine-focus sealed tube'
_diffrn_radiation_type MoK\a
_diffrn_radiation_wavelength 0.71073
_diffrn_reflns_av_R_equivalents 0.0226
_diffrn_reflns_av_sigmaI/netI 0.0128
_diffrn_reflns_limit_h_max 9
_diffrn_reflns_limit_h_min -9
_diffrn_reflns_limit_k_max 9
_diffrn_reflns_limit_k_min -9
_diffrn_reflns_limit_l_max 13
_diffrn_reflns_limit_l_min -16
_diffrn_reflns_number 3650
_diffrn_reflns_theta_full 27.49
_diffrn_reflns_theta_max 27.49
_diffrn_reflns_theta_min 3.20
_exptl_absorpt_coefficient_mu 6.808
_exptl_absorpt_correction_T_max 1.0000
_exptl_absorpt_correction_T_min 0.8549
_exptl_absorpt_correction_type numerical
_exptl_absorpt_process_details face-indexed
_exptl_crystal_colour colorless
_exptl_crystal_density_diffrn 3.480
_exptl_crystal_density_method 'not measured'
_exptl_crystal_description BLOCK
_exptl_crystal_F_000 560
_exptl_crystal_size_max 0.253
_exptl_crystal_size_mid 0.212
_exptl_crystal_size_min 0.146
_refine_diff_density_max 0.413
_refine_diff_density_min -0.427
_refine_diff_density_rms 0.079
_refine_ls_extinction_coef 0.0273(9)
_refine_ls_extinction_expression Fc^*^=kFc[1+0.001xFc^2^\l^3^/sin(2\q)]^-1/4^
_refine_ls_extinction_method SHELXL
_refine_ls_goodness_of_fit_ref 1.226
_refine_ls_hydrogen_treatment none
_refine_ls_matrix_type full
_refine_ls_number_parameters 40
_refine_ls_number_reflns 482
_refine_ls_number_restraints 0
_refine_ls_restrained_S_all 1.226
_refine_ls_R_factor_all 0.0128
_refine_ls_R_factor_gt 0.0124
_refine_ls_shift/su_max 0.000
_refine_ls_shift/su_mean 0.000
_refine_ls_structure_factor_coef Fsqd
_refine_ls_weighting_details 'calc w=1/[\s^2^(Fo^2^)+(0.0081P)^2^+0.5924P] where P=(Fo^2^+2Fc^2^)/3'
_refine_ls_weighting_scheme calc
_refine_ls_wR_factor_gt 0.0285
_refine_ls_wR_factor_ref 0.0286
_reflns_number_gt 475
_reflns_number_total 482
_reflns_threshold_expression >2sigma(I)
_cod_data_source_file cg5016912_si_002.cif
_cod_data_source_block 1
_cod_depositor_comments
;
The following automatic conversions were performed:

'_symmetry_cell_setting' value 'Hexagonal' changed to 'hexagonal'
according to
/home/saulius/struct/COD-crude-data--automatic-downloads/rss-feeds/ACS/lib/dictionaries/cif_core.dic
dictionary named 'cif_core.dic' version 2.4.2 from 2011-04-26.

Automatic conversion script
Id: cif_fix_values 2935 2014-11-11 08:27:57Z andrius 

 Adding full bibliography for 4512474.cif.
;
_cod_original_sg_symbol_H-M P63/m
_cod_database_code 4512474

loop_
_symmetry_equiv_pos_as_xyz
'x, y, z'
'-y, x-y, z'
'-x+y, -x, z'
'-x, -y, z+1/2'
'y, -x+y, z+1/2'
'x-y, x, z+1/2'
'-x, -y, -z'
'y, -x+y, -z'
'x-y, x, -z'
'x, y, -z-1/2'
'-y, x-y, -z-1/2'
'-x+y, -x, -z-1/2'

loop_
_atom_site_label
_atom_site_type_symbol
_atom_site_fract_x
_atom_site_fract_y
_atom_site_fract_z
_atom_site_U_iso_or_equiv
_atom_site_adp_type
_atom_site_occupancy
_atom_site_symmetry_multiplicity
_atom_site_calc_flag
_atom_site_refinement_flags
Ba1 Ba 0.3333 0.6667 -0.034572(15) 0.01221(11) Uani 1 3 d S
Na1 Na 0.55996(18) 0.98183(19) 0.2500 0.0173(2) Uani 1 2 d S
B1 B 0.1767(3) 0.9670(3) 0.11680(17) 0.0124(4) Uani 1 1 d .
O1 O 0.3377(2) 0.9375(2) 0.11293(12) 0.0165(3) Uani 1 1 d .
O2 O 0.2015(2) 1.1696(2) 0.11942(12) 0.0148(3) Uani 1 1 d .
F1 F 0.3333 0.6667 -0.2500 0.0164(6) Uani 1 6 d S

loop_
_atom_site_aniso_label
_atom_site_aniso_U_11
_atom_site_aniso_U_22
_atom_site_aniso_U_33
_atom_site_aniso_U_23
_atom_site_aniso_U_13
_atom_site_aniso_U_12
Ba1 0.01183(11) 0.01183(11) 0.01298(14) 0.000 0.000 0.00592(6)
Na1 0.0149(5) 0.0226(6) 0.0169(6) 0.000 0.000 0.0113(5)
B1 0.0126(10) 0.0131(10) 0.0116(9) -0.0001(8) -0.0004(8) 0.0064(8)
O1 0.0150(7) 0.0190(7) 0.0195(7) -0.0045(6) -0.0036(6) 0.0115(6)
O2 0.0102(6) 0.0097(6) 0.0232(7) -0.0009(6) -0.0016(6) 0.0039(5)
F1 0.0164(9) 0.0164(9) 0.0163(14) 0.000 0.000 0.0082(4)

loop_
_atom_type_symbol
_atom_type_description
_atom_type_scat_dispersion_real
_atom_type_scat_dispersion_imag
_atom_type_scat_source
O O 0.0106 0.0060 'International Tables Vol C Tables 4.2.6.8 and 6.1.1.4'
Ba Ba -0.3244 2.2819 'International Tables Vol C Tables 4.2.6.8 and 6.1.1.4'
B B 0.0013 0.0007 'International Tables Vol C Tables 4.2.6.8 and 6.1.1.4'
Na Na 0.0362 0.0249 'International Tables Vol C Tables 4.2.6.8 and 6.1.1.4'
F F 0.0171 0.0103 'International Tables Vol C Tables 4.2.6.8 and 6.1.1.4'

loop_
_geom_angle_atom_site_label_1
_geom_angle_atom_site_label_2
_geom_angle_atom_site_label_3
_geom_angle
_geom_angle_site_symmetry_1
_geom_angle_site_symmetry_3
O1 Ba1 O1 78.04(5) . 2_665
O1 Ba1 O1 78.04(5) . 3_565
O1 Ba1 O1 78.04(5) 2_665 3_565
O1 Ba1 F1 133.37(3) . .
O1 Ba1 F1 133.36(3) 2_665 .
O1 Ba1 F1 133.37(3) 3_565 .
O1 Ba1 O1 90.12(6) . 8_455
O1 Ba1 O1 78.41(5) 2_665 8_455
O1 Ba1 O1 155.37(3) 3_565 8_455
F1 Ba1 O1 69.83(3) . 8_455
O1 Ba1 O1 78.41(5) . 7_675
O1 Ba1 O1 155.37(3) 2_665 7_675
O1 Ba1 O1 90.12(6) 3_565 7_675
F1 Ba1 O1 69.83(3) . 7_675
O1 Ba1 O1 108.76(3) 8_455 7_675
O1 Ba1 O1 155.37(3) . 9_655
O1 Ba1 O1 90.12(6) 2_665 9_655
O1 Ba1 O1 78.41(5) 3_565 9_655
F1 Ba1 O1 69.83(3) . 9_655
O1 Ba1 O1 108.76(3) 8_455 9_655
O1 Ba1 O1 108.76(3) 7_675 9_655
O1 Ba1 O2 65.94(4) . 8_455
O1 Ba1 O2 109.68(4) 2_665 8_455
O1 Ba1 O2 139.80(4) 3_565 8_455
F1 Ba1 O2 70.34(3) . 8_455
O1 Ba1 O2 45.69(4) 8_455 8_455
O1 Ba1 O2 66.39(4) 7_675 8_455
O1 Ba1 O2 138.69(4) 9_655 8_455
O1 Ba1 O2 139.80(4) . 9_655
O1 Ba1 O2 65.94(4) 2_665 9_655
O1 Ba1 O2 109.68(4) 3_565 9_655
F1 Ba1 O2 70.34(3) . 9_655
O1 Ba1 O2 66.39(4) 8_455 9_655
O1 Ba1 O2 138.69(4) 7_675 9_655
O1 Ba1 O2 45.69(4) 9_655 9_655
O2 Ba1 O2 109.29(3) 8_455 9_655
O1 Ba1 O2 109.68(4) . 7_675
O1 Ba1 O2 139.80(4) 2_665 7_675
O1 Ba1 O2 65.94(4) 3_565 7_675
F1 Ba1 O2 70.34(3) . 7_675
O1 Ba1 O2 138.69(4) 8_455 7_675
O1 Ba1 O2 45.69(4) 7_675 7_675
O1 Ba1 O2 66.39(4) 9_655 7_675
O2 Ba1 O2 109.29(3) 8_455 7_675
O2 Ba1 O2 109.29(3) 9_655 7_675
O1 Na1 O1 98.34(9) . 10_556
O1 Na1 F1 88.75(5) . 7_675
O1 Na1 F1 88.75(5) 10_556 7_675
O1 Na1 O2 172.84(6) . 11_776
O1 Na1 O2 88.79(5) 10_556 11_776
F1 Na1 O2 92.04(5) 7_675 11_776
O1 Na1 O2 88.79(5) . 2_775
O1 Na1 O2 172.84(6) 10_556 2_775
F1 Na1 O2 92.04(5) 7_675 2_775
O2 Na1 O2 84.07(8) 11_776 2_775
O1 B1 O2 121.86(18) . .
O1 B1 O2 122.19(18) . 3_465
O2 B1 O2 115.95(18) . 3_465
B1 O1 Na1 126.08(13) . .
B1 O1 Ba1 117.89(13) . .
Na1 O1 Ba1 111.72(6) . .
B1 O1 Ba1 102.61(12) . 7_675
Na1 O1 Ba1 86.42(5) . 7_675
Ba1 O1 Ba1 101.59(5) . 7_675
B1 O2 B1 123.94(18) . 2_675
B1 O2 Na1 123.65(13) . 3_575
B1 O2 Na1 97.97(12) 2_675 3_575
B1 O2 Ba1 86.48(11) . 7_675
B1 O2 Ba1 143.25(12) 2_675 7_675
Na1 O2 Ba1 76.88(4) 3_575 7_675
Na1 F1 Na1 120.0 8_455 7_675
Na1 F1 Na1 120.0 8_455 9_655
Na1 F1 Na1 120.0 7_675 9_655
Na1 F1 Ba1 90.0 8_455 10
Na1 F1 Ba1 90.0 7_675 10
Na1 F1 Ba1 90.0 9_655 10
Na1 F1 Ba1 90.0 8_455 .
Na1 F1 Ba1 90.0 7_675 .
Na1 F1 Ba1 90.0 9_655 .
Ba1 F1 Ba1 180.0 10 .

loop_
_geom_bond_atom_site_label_1
_geom_bond_atom_site_label_2
_geom_bond_distance
_geom_bond_site_symmetry_2
Ba1 O1 2.7159(15) .
Ba1 O1 2.7159(15) 2_665
Ba1 O1 2.7159(15) 3_565
Ba1 F1 2.7236(8) .
Ba1 O1 2.8733(15) 8_455
Ba1 O1 2.8733(15) 7_675
Ba1 O1 2.8733(15) 9_655
Ba1 O2 3.1890(14) 8_455
Ba1 O2 3.1890(14) 9_655
Ba1 O2 3.1890(14) 7_675
Na1 O1 2.2902(16) .
Na1 O1 2.2902(16) 10_556
Na1 F1 2.2939(12) 7_675
Na1 O2 2.4655(17) 11_776
Na1 O2 2.4655(17) 2_775
B1 O1 1.306(3) .
B1 O2 1.407(3) .
B1 O2 1.410(3) 3_465
O1 Ba1 2.8733(15) 7_675
O2 B1 1.410(3) 2_675
O2 Na1 2.4655(17) 3_575
O2 Ba1 3.1890(14) 7_675
F1 Na1 2.2939(12) 8_455
F1 Na1 2.2939(12) 7_675
F1 Na1 2.2939(12) 9_655
F1 Ba1 2.7236(8) 10
